data_4074175
loop_
_publ_author_name
'Matsumoto, Tsuyoshi'
'Nakaya, Yukiko'
'Tatsumi, Kazuyuki'

_publ_section_title
;
 Synthesis of Oxo- and Sulfido-Bridged Germanium&#x2212;Ruthenium
 Complexes and Reactions on the Chalcogenido Bridges
;
_journal_issue 20
_journal_name_full Organometallics
_journal_page_first 4835
_journal_paper_doi 10.1021/om060449m
_journal_volume 25
_journal_year 2006
_chemical_formula_moiety 'C52 H53 Ge P Ru S2 '
_chemical_formula_sum 'C52 H53 Ge P Ru S2'
_chemical_formula_weight 946.74
_space_group_IT_number 14
_symmetry_cell_setting monoclinic
_symmetry_Int_Tables_number 14
_symmetry_space_group_name_Hall '-P 2ybc'
_symmetry_space_group_name_H-M 'P 1 21/c 1'
_cell_angle_alpha 90.0000
_cell_angle_beta 117.2224(4)
_cell_angle_gamma 90.0000
_cell_formula_units_Z 4
_cell_length_a 22.292(2)
_cell_length_b 10.6693(12)
_cell_length_c 22.1440(4)
_cell_measurement_reflns_used 27054
_cell_measurement_temperature 173.1
_cell_measurement_theta_max 27.5
_cell_measurement_theta_min 3.0
_cell_volume 4683.4(7)
_computing_cell_refinement D*TREK
_computing_data_collection D*TREK
_computing_data_reduction CrystalStructure
_computing_publication_material 'CrystalStructure 3.7.0'
_computing_structure_refinement CRYSTALS
_computing_structure_solution SIR97
_diffrn_detector_area_resol_mean 6.10
_diffrn_measured_fraction_theta_full 0.987
_diffrn_measured_fraction_theta_max 0.987
_diffrn_measurement_device_type 'Rigaku Quantum'
_diffrn_measurement_method \w
_diffrn_radiation_type 'Mo K\a'
_diffrn_radiation_wavelength 0.71069
_diffrn_reflns_av_R_equivalents 0.040
_diffrn_reflns_limit_h_max 29
_diffrn_reflns_limit_h_min -26
_diffrn_reflns_limit_k_max 13
_diffrn_reflns_limit_k_min -13
_diffrn_reflns_limit_l_max 28
_diffrn_reflns_limit_l_min -28
_diffrn_reflns_number 65104
_diffrn_reflns_theta_full 27.69
_diffrn_reflns_theta_max 27.69
_exptl_absorpt_coefficient_mu 1.121
_exptl_absorpt_correction_T_max 0.946
_exptl_absorpt_correction_T_min 0.763
_exptl_absorpt_correction_type multi-scan
_exptl_absorpt_process_details 'Jacobson, R. (1998) Private communication'
_exptl_crystal_colour orange
_exptl_crystal_density_diffrn 1.343
_exptl_crystal_density_method 'not measured'
_exptl_crystal_description block
_exptl_crystal_F_000 1952.00
_exptl_crystal_size_max 0.20
_exptl_crystal_size_mid 0.10
_exptl_crystal_size_min 0.05
_refine_diff_density_max 1.27
_refine_diff_density_min -1.13
_refine_ls_extinction_method none
_refine_ls_goodness_of_fit_ref 1.022
_refine_ls_hydrogen_treatment refall
_refine_ls_number_parameters 567
_refine_ls_number_reflns 10809
_refine_ls_R_factor_gt 0.0417
_refine_ls_shift/su_max 0.0000
_refine_ls_structure_factor_coef Fsqd
_refine_ls_weighting_details 'w = 1/[0.0002Fo^2^ + 1.0000\s(Fo^2^)]/(4Fo^2^)'
_refine_ls_weighting_scheme calc
_refine_ls_wR_factor_ref 0.0837
_reflns_number_gt 7338
_reflns_number_total 10809
_reflns_threshold_expression F^2^>2.0\s(F^2^)
_cod_data_source_file om060449msi20060523_080229.cif
_cod_data_source_block '_complex_6'
_cod_original_cell_volume 4683.5(7)
_cod_original_formula_sum 'C52 H53 Ge P Ru S2 '
_cod_database_code 4074175

loop_
_symmetry_equiv_pos_site_id
_symmetry_equiv_pos_as_xyz
1 +X,+Y,+Z
2 -X,1/2+Y,1/2-Z
3 -X,-Y,-Z
4 +X,1/2-Y,1/2+Z

loop_
_atom_site_label
_atom_site_type_symbol
_atom_site_fract_x
_atom_site_fract_y
_atom_site_fract_z
_atom_site_U_iso_or_equiv
_atom_site_adp_type
_atom_site_occupancy
_atom_site_symmetry_multiplicity
_atom_site_calc_flag
_atom_site_refinement_flags
Ru(1) Ru 0.274080(10) 0.06825(2) 0.556140(10) 0.01647(5) Uani 1.00 1 d .
Ge(1) Ge 0.199310(10) 0.12908(3) 0.638100(10) 0.01514(7) Uani 1.00 1 d .
S(1) S 0.18224(3) -0.02966(6) 0.56810(3) 0.01764(17) Uani 1.00 1 d .
S(2) S 0.30910(3) 0.13286(8) 0.67127(4) 0.02017(18) Uani 1.00 1 d .
P(1) P 0.33222(4) -0.11746(8) 0.60043(4) 0.01855(18) Uani 1.00 1 d .
C(1) C 0.15992(12) 0.2857(2) 0.58285(13) 0.0178(7) Uani 1.00 1 d .
C(2) C 0.18461(13) 0.3296(2) 0.53765(13) 0.0180(7) Uani 1.00 1 d .
C(3) C 0.16634(14) 0.4472(2) 0.50740(13) 0.0230(8) Uani 1.00 1 d .
C(4) C 0.12120(14) 0.5222(3) 0.51844(14) 0.0261(8) Uani 1.00 1 d .
C(5) C 0.09314(14) 0.4771(3) 0.55799(14) 0.0236(8) Uani 1.00 1 d .
C(6) C 0.11094(13) 0.3597(2) 0.58926(13) 0.0184(7) Uani 1.00 1 d .
C(7) C 0.22550(13) 0.2498(2) 0.51423(13) 0.0170(7) Uani 1.00 1 d .
C(8) C 0.29679(14) 0.2691(2) 0.53891(14) 0.0218(7) Uani 1.00 1 d .
C(9) C 0.33293(16) 0.1882(3) 0.51719(16) 0.0265(8) Uani 1.00 1 d .
C(10) C 0.30189(16) 0.0879(3) 0.47153(16) 0.0250(8) Uani 1.00 1 d .
C(11) C 0.23133(14) 0.0773(3) 0.44265(13) 0.0236(7) Uani 1.00 1 d .
C(12) C 0.19280(13) 0.1586(2) 0.46220(13) 0.0213(7) Uani 1.00 1 d .
C(13) C 0.33265(14) 0.3729(3) 0.58798(17) 0.0304(8) Uani 1.00 1 d .
C(14) C 0.34268(18) 0.0077(3) 0.44858(18) 0.0370(10) Uani 1.00 1 d .
C(15) C 0.11713(14) 0.1452(3) 0.42825(14) 0.0282(8) Uani 1.00 1 d .
C(16) C 0.06944(13) 0.3139(2) 0.62227(14) 0.0192(7) Uani 1.00 1 d .
C(17) C 0.01553(13) 0.2323(3) 0.58564(14) 0.0228(7) Uani 1.00 1 d .
C(18) C -0.02507(14) 0.1928(3) 0.61425(18) 0.0300(9) Uani 1.00 1 d .
C(19) C -0.01415(16) 0.2312(3) 0.67807(19) 0.0318(9) Uani 1.00 1 d .
C(20) C 0.03809(16) 0.3163(3) 0.71274(17) 0.0291(9) Uani 1.00 1 d .
C(21) C 0.07914(14) 0.3596(2) 0.68542(14) 0.0232(8) Uani 1.00 1 d .
C(22) C 0.00100(16) 0.1857(3) 0.51621(16) 0.0311(9) Uani 1.00 1 d .
C(23) C -0.0547(2) 0.1778(4) 0.7110(2) 0.0490(13) Uani 1.00 1 d .
C(24) C 0.13442(17) 0.4528(3) 0.72446(16) 0.0321(9) Uani 1.00 1 d .
C(25) C 0.17735(13) 0.1074(2) 0.71522(13) 0.0188(7) Uani 1.00 1 d .
C(26) C 0.12556(13) 0.0266(2) 0.71027(13) 0.0207(7) Uani 1.00 1 d .
C(27) C 0.10939(16) 0.0177(3) 0.76382(16) 0.0271(8) Uani 1.00 1 d .
C(28) C 0.14384(17) 0.0855(3) 0.82256(16) 0.0325(9) Uani 1.00 1 d .
C(29) C 0.19689(17) 0.1604(3) 0.82917(14) 0.0301(9) Uani 1.00 1 d .
C(30) C 0.21458(16) 0.1726(3) 0.77650(14) 0.0251(8) Uani 1.00 1 d .
C(31) C 0.08820(13) -0.0620(3) 0.65130(14) 0.0236(7) Uani 1.00 1 d .
C(32) C 0.12214(18) -0.1896(3) 0.66523(18) 0.0346(10) Uani 1.00 1 d .
C(33) C 0.27521(16) 0.2547(3) 0.79144(16) 0.0310(9) Uani 1.00 1 d .
C(34) C 0.34130(18) 0.1901(4) 0.84007(18) 0.0464(11) Uani 1.00 1 d .
C(35) C 0.31343(13) -0.2131(3) 0.65867(14) 0.0216(7) Uani 1.00 1 d .
C(36) C 0.27815(14) -0.3254(3) 0.63864(16) 0.0263(8) Uani 1.00 1 d .
C(37) C 0.26652(17) -0.3977(3) 0.68418(18) 0.0339(9) Uani 1.00 1 d .
C(38) C 0.28972(17) -0.3593(3) 0.75025(18) 0.0361(10) Uani 1.00 1 d .
C(39) C 0.32535(18) -0.2478(3) 0.77110(17) 0.0361(10) Uani 1.00 1 d .
C(40) C 0.33746(16) -0.1745(3) 0.72598(16) 0.0299(9) Uani 1.00 1 d .
C(41) C 0.42410(13) -0.1064(3) 0.64981(14) 0.0254(8) Uani 1.00 1 d .
C(42) C 0.46256(16) -0.2110(3) 0.68337(18) 0.0376(10) Uani 1.00 1 d .
C(43) C 0.53185(17) -0.2028(4) 0.7208(2) 0.0473(11) Uani 1.00 1 d .
C(44) C 0.56385(17) -0.0908(4) 0.72538(19) 0.0472(11) Uani 1.00 1 d .
C(45) C 0.52695(17) 0.0145(4) 0.6937(2) 0.0454(11) Uani 1.00 1 d .
C(46) C 0.45694(14) 0.0063(3) 0.65608(17) 0.0322(9) Uani 1.00 1 d .
C(47) C 0.31823(14) -0.2270(3) 0.53124(14) 0.0245(8) Uani 1.00 1 d .
C(48) C 0.36913(19) -0.2871(3) 0.52316(18) 0.0345(10) Uani 1.00 1 d .
C(49) C 0.3534(2) -0.3619(4) 0.4661(2) 0.0497(13) Uani 1.00 1 d .
C(50) C 0.2880(2) -0.3800(4) 0.4184(2) 0.0482(12) Uani 1.00 1 d .
C(51) C 0.2369(2) -0.3216(3) 0.42605(18) 0.0403(10) Uani 1.00 1 d .
C(52) C 0.25140(17) -0.2451(3) 0.48140(16) 0.0298(9) Uani 1.00 1 d .
H(1) H 0.1855 0.4769 0.4786 0.028 Uiso 1.00 1 c R
H(2) H 0.1096 0.6050 0.4984 0.031 Uiso 1.00 1 c R
H(3) H 0.0603 0.5276 0.5645 0.028 Uiso 1.00 1 c R
H(4) H 0.3811 0.2012 0.5345 0.035 Uiso 1.00 1 c R
H(5) H 0.2085 0.0131 0.4088 0.030 Uiso 1.00 1 c R
H(6) H 0.3060 0.3991 0.6102 0.037 Uiso 1.00 1 c R
H(7) H 0.3764 0.3434 0.6218 0.037 Uiso 1.00 1 c R
H(8) H 0.3388 0.4432 0.5636 0.037 Uiso 1.00 1 c R
H(9) H 0.3854 -0.0124 0.4873 0.051 Uiso 1.00 1 c R
H(10) H 0.3509 0.0526 0.4150 0.050 Uiso 1.00 1 c R
H(11) H 0.3183 -0.0690 0.4287 0.050 Uiso 1.00 1 c R
H(12) H 0.1038 0.0919 0.4556 0.032 Uiso 1.00 1 c R
H(13) H 0.0967 0.2272 0.4235 0.032 Uiso 1.00 1 c R
H(14) H 0.1022 0.1080 0.3837 0.032 Uiso 1.00 1 c R
H(15) H -0.0624 0.1369 0.5885 0.037 Uiso 1.00 1 c R
H(16) H 0.0458 0.3463 0.7571 0.039 Uiso 1.00 1 c R
H(17) H 0.0346 0.1243 0.5200 0.036 Uiso 1.00 1 c R
H(18) H -0.0434 0.1475 0.4949 0.036 Uiso 1.00 1 c R
H(19) H 0.0022 0.2557 0.4888 0.036 Uiso 1.00 1 c R
H(20) H -0.0952 0.1387 0.6765 0.070 Uiso 1.00 1 c R
H(21) H -0.0671 0.2442 0.7330 0.070 Uiso 1.00 1 c R
H(22) H -0.0279 0.1156 0.7444 0.070 Uiso 1.00 1 c R
H(23) H 0.1157 0.5368 0.7166 0.040 Uiso 1.00 1 c R
H(24) H 0.1544 0.4338 0.7726 0.040 Uiso 1.00 1 c R
H(25) H 0.1688 0.4477 0.7092 0.040 Uiso 1.00 1 c R
H(26) H 0.0731 -0.0376 0.7594 0.036 Uiso 1.00 1 c R
H(27) H 0.1308 0.0808 0.8587 0.043 Uiso 1.00 1 c R
H(28) H 0.2227 0.2054 0.8713 0.035 Uiso 1.00 1 c R
H(29) H 0.0423 -0.0719 0.6446 0.030 Uiso 1.00 1 c R
H(30) H 0.0876 -0.0269 0.6106 0.030 Uiso 1.00 1 c R
H(31) H 0.1556 -0.1908 0.6486 0.046 Uiso 1.00 1 c R
H(32) H 0.0887 -0.2542 0.6424 0.046 Uiso 1.00 1 c R
H(33) H 0.1440 -0.2052 0.7138 0.046 Uiso 1.00 1 c R
H(34) H 0.2765 0.2739 0.7492 0.036 Uiso 1.00 1 c R
H(35) H 0.2712 0.3319 0.8125 0.037 Uiso 1.00 1 c R
H(36) H 0.3354 0.1003 0.8329 0.053 Uiso 1.00 1 c R
H(37) H 0.3520 0.2094 0.8867 0.053 Uiso 1.00 1 c R
H(38) H 0.3778 0.2180 0.8310 0.053 Uiso 1.00 1 c R
H(39) H 0.2623 -0.3539 0.5922 0.032 Uiso 1.00 1 c R
H(40) H 0.2415 -0.4755 0.6692 0.042 Uiso 1.00 1 c R
H(41) H 0.2809 -0.4092 0.7820 0.046 Uiso 1.00 1 c R
H(42) H 0.3427 -0.2210 0.8180 0.043 Uiso 1.00 1 c R
H(43) H 0.3624 -0.0966 0.7408 0.036 Uiso 1.00 1 c R
H(44) H 0.4401 -0.2903 0.6803 0.044 Uiso 1.00 1 c R
H(45) H 0.5580 -0.2762 0.7437 0.053 Uiso 1.00 1 c R
H(46) H 0.6126 -0.0858 0.7510 0.052 Uiso 1.00 1 c R
H(47) H 0.5496 0.0940 0.6978 0.052 Uiso 1.00 1 c R
H(48) H 0.4308 0.0800 0.6334 0.036 Uiso 1.00 1 c R
H(49) H 0.4156 -0.2762 0.5573 0.045 Uiso 1.00 1 c R
H(50) H 0.3896 -0.4022 0.4606 0.069 Uiso 1.00 1 c R
H(51) H 0.2777 -0.4326 0.3792 0.064 Uiso 1.00 1 c R
H(52) H 0.1903 -0.3347 0.3927 0.049 Uiso 1.00 1 c R
H(53) H 0.2152 -0.2033 0.4863 0.037 Uiso 1.00 1 c R

loop_
_atom_site_aniso_label
_atom_site_aniso_U_11
_atom_site_aniso_U_22
_atom_site_aniso_U_33
_atom_site_aniso_U_12
_atom_site_aniso_U_13
_atom_site_aniso_U_23
Ru(1) 0.01834(11) 0.01561(12) 0.01666(11) 0.00032(10) 0.00904(9) 0.00139(10)
Ge(1) 0.01752(13) 0.01362(16) 0.01411(13) -0.00042(12) 0.00709(11) 0.00060(12)
S(1) 0.0199(3) 0.0162(3) 0.0177(3) -0.0028(2) 0.0094(2) -0.0021(2)
S(2) 0.0174(3) 0.0226(4) 0.0178(3) -0.0022(2) 0.0056(2) -0.0014(3)
P(1) 0.0191(3) 0.0165(4) 0.0198(3) 0.0015(2) 0.0085(2) 0.0015(3)
C(1) 0.0198(13) 0.0136(15) 0.0164(13) -0.0041(11) 0.0053(11) -0.0011(11)
C(2) 0.0198(13) 0.0170(16) 0.0161(13) -0.0011(11) 0.0072(11) -0.0005(11)
C(3) 0.0310(15) 0.0181(17) 0.0220(14) 0.0006(13) 0.0138(12) 0.0056(12)
C(4) 0.0323(16) 0.0167(17) 0.0270(16) 0.0060(13) 0.0114(13) 0.0059(13)
C(5) 0.0265(15) 0.0181(16) 0.0259(15) 0.0054(12) 0.0116(12) 0.0027(13)
C(6) 0.0190(13) 0.0171(16) 0.0168(13) -0.0013(11) 0.0062(11) -0.0029(11)
C(7) 0.0235(14) 0.0122(15) 0.0175(13) 0.0036(11) 0.0111(11) 0.0071(11)
C(8) 0.0268(15) 0.0134(16) 0.0279(15) 0.0002(12) 0.0147(12) 0.0075(12)
C(9) 0.0299(16) 0.0260(19) 0.0317(17) 0.0017(14) 0.0209(14) 0.0109(14)
C(10) 0.0352(16) 0.0236(18) 0.0265(15) 0.0067(14) 0.0229(13) 0.0101(13)
C(11) 0.0373(16) 0.0238(17) 0.0135(13) 0.0045(14) 0.0148(12) 0.0047(13)
C(12) 0.0266(15) 0.0212(17) 0.0156(13) 0.0020(12) 0.0091(11) 0.0067(12)
C(13) 0.0264(16) 0.0231(18) 0.0415(19) -0.0082(14) 0.0154(14) -0.0014(15)
C(14) 0.049(2) 0.033(2) 0.045(2) 0.0141(17) 0.0348(18) 0.0096(17)
C(15) 0.0286(15) 0.031(2) 0.0188(15) 0.0001(14) 0.0053(12) -0.0003(13)
C(16) 0.0198(13) 0.0140(15) 0.0242(15) 0.0050(11) 0.0104(11) 0.0025(12)
C(17) 0.0193(14) 0.0193(17) 0.0273(15) 0.0024(12) 0.0083(12) 0.0005(13)
C(18) 0.0248(15) 0.0194(18) 0.047(2) -0.0002(13) 0.0180(14) 0.0019(15)
C(19) 0.0347(17) 0.0203(18) 0.053(2) 0.0046(14) 0.0307(16) 0.0055(16)
C(20) 0.0414(18) 0.0233(18) 0.0334(17) 0.0070(15) 0.0264(15) 0.0016(15)
C(21) 0.0274(15) 0.0170(17) 0.0272(15) 0.0037(12) 0.0142(13) -0.0015(13)
C(22) 0.0281(16) 0.031(2) 0.0312(17) -0.0061(14) 0.0110(13) -0.0045(15)
C(23) 0.058(2) 0.039(2) 0.077(2) 0.002(2) 0.055(2) 0.007(2)
C(24) 0.0401(18) 0.029(2) 0.0308(17) -0.0009(15) 0.0193(14) -0.0069(15)
C(25) 0.0248(14) 0.0176(16) 0.0158(13) 0.0034(11) 0.0108(11) 0.0018(11)
C(26) 0.0233(14) 0.0216(17) 0.0203(14) 0.0057(12) 0.0126(12) 0.0083(12)
C(27) 0.0371(17) 0.0221(18) 0.0308(16) 0.0049(14) 0.0230(14) 0.0077(14)
C(28) 0.049(2) 0.033(2) 0.0261(16) 0.0096(16) 0.0254(15) 0.0048(15)
C(29) 0.0411(18) 0.032(2) 0.0154(14) 0.0052(15) 0.0111(13) -0.0028(13)
C(30) 0.0357(16) 0.0178(17) 0.0204(15) 0.0035(13) 0.0116(13) -0.0003(12)
C(31) 0.0243(14) 0.0235(17) 0.0271(15) -0.0055(13) 0.0154(12) -0.0028(14)
C(32) 0.055(2) 0.0195(18) 0.0390(19) -0.0026(16) 0.0302(17) -0.0007(15)
C(33) 0.0373(17) 0.031(2) 0.0235(16) -0.0089(15) 0.0127(14) -0.0127(15)
C(34) 0.039(2) 0.060(3) 0.033(2) -0.0057(19) 0.0106(16) -0.0046(19)
C(35) 0.0212(14) 0.0232(17) 0.0210(14) 0.0084(12) 0.0100(11) 0.0055(12)
C(36) 0.0297(16) 0.0241(18) 0.0255(16) 0.0005(14) 0.0130(13) 0.0021(14)
C(37) 0.0377(18) 0.028(2) 0.0394(19) -0.0033(15) 0.0209(15) 0.0082(15)
C(38) 0.0412(19) 0.038(2) 0.0367(19) 0.0033(17) 0.0242(16) 0.0154(17)
C(39) 0.0451(19) 0.040(2) 0.0230(17) 0.0060(17) 0.0152(15) 0.0047(15)
C(40) 0.0398(18) 0.0264(19) 0.0246(16) -0.0012(15) 0.0157(14) 0.0004(14)
C(41) 0.0194(14) 0.031(2) 0.0238(15) 0.0037(13) 0.0077(12) 0.0028(13)
C(42) 0.0282(17) 0.037(2) 0.046(2) 0.0060(15) 0.0149(15) 0.0104(17)
C(43) 0.0257(18) 0.059(3) 0.047(2) 0.0150(18) 0.0077(16) 0.013(2)
C(44) 0.0178(16) 0.071(3) 0.042(2) 0.0016(18) 0.0037(15) 0.000(2)
C(45) 0.0277(17) 0.051(2) 0.052(2) -0.0074(18) 0.0140(16) -0.005(2)
C(46) 0.0216(15) 0.034(2) 0.0347(18) 0.0005(14) 0.0076(13) 0.0009(16)
C(47) 0.0351(16) 0.0183(17) 0.0245(15) 0.0005(13) 0.0174(13) 0.0038(13)
C(48) 0.048(2) 0.028(2) 0.0382(19) 0.0060(16) 0.0285(17) -0.0002(15)
C(49) 0.076(2) 0.034(2) 0.064(2) 0.000(2) 0.053(2) -0.007(2)
C(50) 0.084(3) 0.032(2) 0.043(2) -0.011(2) 0.042(2) -0.0136(18)
C(51) 0.060(2) 0.031(2) 0.0304(18) -0.0125(18) 0.0216(17) -0.0061(16)
C(52) 0.0410(18) 0.0242(19) 0.0267(16) -0.0030(15) 0.0175(14) -0.0009(14)

loop_
_atom_type_symbol
_atom_type_description
_atom_type_scat_dispersion_real
_atom_type_scat_dispersion_imag
_atom_type_scat_source
C C 0.003 0.002
;
International Tables for Crystallography
(1992, Vol. C, Tables 4.2.6.8 and 6.1.1.4)
;
H H 0.000 0.000
;
International Tables for Crystallography
(1992, Vol. C, Table 6.1.1.4)
;
Ge Ge 0.155 1.800
;
International Tables for Crystallography
(1992, Vol. C, Tables 4.2.6.8 and 6.1.1.4)
;
S S 0.125 0.123
;
International Tables for Crystallography
(1992, Vol. C, Tables 4.2.6.8 and 6.1.1.4)
;
P P 0.102 0.094
;
International Tables for Crystallography
(1992, Vol. C, Tables 4.2.6.8 and 6.1.1.4)
;
Ru Ru -1.259 0.836
;
International Tables for Crystallography
(1992, Vol. C, Tables 4.2.6.8 and 6.1.1.4)
;

loop_
_geom_angle_atom_site_label_1
_geom_angle_atom_site_label_2
_geom_angle_atom_site_label_3
_geom_angle
S(1) Ru(1) S(2) 83.57(2)
S(1) Ru(1) P(1) 85.54(3)
S(1) Ru(1) C(7) 98.52(9)
S(1) Ru(1) C(8) 133.64(9)
S(1) Ru(1) C(9) 162.14(7)
S(1) Ru(1) C(10) 134.85(7)
S(1) Ru(1) C(11) 101.19(9)
S(1) Ru(1) C(12) 85.56(9)
S(2) Ru(1) P(1) 87.08(2)
S(2) Ru(1) C(7) 93.05(8)
S(2) Ru(1) C(8) 85.32(8)
S(2) Ru(1) C(9) 106.16(8)
S(2) Ru(1) C(10) 141.51(7)
S(2) Ru(1) C(11) 160.30(9)
S(2) Ru(1) C(12) 126.17(8)
P(1) Ru(1) C(7) 175.94(9)
P(1) Ru(1) C(8) 138.59(8)
P(1) Ru(1) C(9) 109.49(8)
P(1) Ru(1) C(10) 96.81(8)
P(1) Ru(1) C(11) 112.22(9)
P(1) Ru(1) C(12) 144.16(8)
C(7) Ru(1) C(8) 37.45(11)
C(7) Ru(1) C(9) 66.57(12)
C(7) Ru(1) C(10) 80.57(12)
C(7) Ru(1) C(11) 67.42(11)
C(7) Ru(1) C(12) 37.28(10)
C(8) Ru(1) C(9) 36.10(13)
C(8) Ru(1) C(10) 66.59(12)
C(8) Ru(1) C(11) 77.56(11)
C(8) Ru(1) C(12) 65.74(10)
C(9) Ru(1) C(10) 36.66(11)
C(9) Ru(1) C(11) 64.72(11)
C(9) Ru(1) C(12) 76.61(11)
C(10) Ru(1) C(11) 36.55(11)
C(10) Ru(1) C(12) 66.49(12)
C(11) Ru(1) C(12) 36.78(12)
S(1) Ge(1) S(2) 93.23(3)
S(1) Ge(1) C(1) 108.77(8)
S(1) Ge(1) C(25) 118.76(9)
S(2) Ge(1) C(1) 107.15(8)
S(2) Ge(1) C(25) 112.70(7)
C(1) Ge(1) C(25) 113.96(13)
Ru(1) S(1) Ge(1) 82.12(2)
Ru(1) S(2) Ge(1) 82.48(2)
Ru(1) P(1) C(35) 120.49(11)
Ru(1) P(1) C(41) 116.88(11)
Ru(1) P(1) C(47) 109.96(9)
C(35) P(1) C(41) 99.70(14)
C(35) P(1) C(47) 103.05(15)
C(41) P(1) C(47) 104.82(15)
Ge(1) C(1) C(2) 119.8(2)
Ge(1) C(1) C(6) 123.1(2)
C(2) C(1) C(6) 117.0(2)
C(1) C(2) C(3) 120.8(3)
C(1) C(2) C(7) 123.1(2)
C(3) C(2) C(7) 115.8(3)
C(2) C(3) C(4) 120.6(3)
C(3) C(4) C(5) 119.1(3)
C(4) C(5) C(6) 121.3(3)
C(1) C(6) C(5) 120.7(3)
C(1) C(6) C(16) 123.1(2)
C(5) C(6) C(16) 115.8(2)
Ru(1) C(7) C(2) 127.7(2)
Ru(1) C(7) C(8) 73.82(16)
Ru(1) C(7) C(12) 73.27(16)
C(2) C(7) C(8) 121.8(2)
C(2) C(7) C(12) 119.9(2)
C(8) C(7) C(12) 118.1(3)
Ru(1) C(8) C(7) 68.73(17)
Ru(1) C(8) C(9) 71.69(19)
Ru(1) C(8) C(13) 131.3(2)
C(7) C(8) C(9) 119.2(2)
C(7) C(8) C(13) 120.7(3)
C(9) C(8) C(13) 120.1(2)
Ru(1) C(9) C(8) 72.2(2)
Ru(1) C(9) C(10) 70.5(2)
C(8) C(9) C(10) 122.6(3)
Ru(1) C(10) C(9) 72.8(2)
Ru(1) C(10) C(11) 72.1(2)
Ru(1) C(10) C(14) 132.5(2)
C(9) C(10) C(11) 117.7(3)
C(9) C(10) C(14) 120.0(3)
C(11) C(10) C(14) 121.8(2)
Ru(1) C(11) C(10) 71.37(18)
Ru(1) C(11) C(12) 72.03(16)
C(10) C(11) C(12) 121.3(2)
Ru(1) C(12) C(7) 69.44(14)
Ru(1) C(12) C(11) 71.19(15)
Ru(1) C(12) C(15) 131.5(2)
C(7) C(12) C(11) 120.4(2)
C(7) C(12) C(15) 120.6(3)
C(11) C(12) C(15) 119.0(2)
C(6) C(16) C(17) 118.5(2)
C(6) C(16) C(21) 121.7(2)
C(17) C(16) C(21) 119.5(3)
C(16) C(17) C(18) 119.3(3)
C(16) C(17) C(22) 121.6(3)
C(18) C(17) C(22) 119.1(2)
C(17) C(18) C(19) 122.1(2)
C(18) C(19) C(20) 117.8(3)
C(18) C(19) C(23) 121.2(3)
C(20) C(19) C(23) 120.9(3)
C(19) C(20) C(21) 121.8(3)
C(16) C(21) C(20) 119.2(2)
C(16) C(21) C(24) 120.9(3)
C(20) C(21) C(24) 119.9(3)
Ge(1) C(25) C(26) 121.3(2)
Ge(1) C(25) C(30) 120.0(2)
C(26) C(25) C(30) 118.7(3)
C(25) C(26) C(27) 120.0(2)
C(25) C(26) C(31) 123.9(3)
C(27) C(26) C(31) 115.9(2)
C(26) C(27) C(28) 121.3(3)
C(27) C(28) C(29) 119.1(3)
C(28) C(29) C(30) 121.4(2)
C(25) C(30) C(29) 119.4(3)
C(25) C(30) C(33) 124.7(3)
C(29) C(30) C(33) 115.8(2)
C(26) C(31) C(32) 111.0(2)
C(30) C(33) C(34) 111.6(3)
P(1) C(35) C(36) 122.2(2)
P(1) C(35) C(40) 119.1(2)
C(36) C(35) C(40) 118.7(3)
C(35) C(36) C(37) 121.0(3)
C(36) C(37) C(38) 120.3(3)
C(37) C(38) C(39) 119.4(3)
C(38) C(39) C(40) 120.9(3)
C(35) C(40) C(39) 119.7(3)
P(1) C(41) C(42) 120.8(2)
P(1) C(41) C(46) 120.8(2)
C(42) C(41) C(46) 118.3(2)
C(41) C(42) C(43) 120.9(3)
C(42) C(43) C(44) 120.1(3)
C(43) C(44) C(45) 120.2(3)
C(44) C(45) C(46) 119.8(3)
C(41) C(46) C(45) 120.7(3)
P(1) C(47) C(48) 124.5(2)
P(1) C(47) C(52) 117.2(2)
C(48) C(47) C(52) 118.2(3)
C(47) C(48) C(49) 120.0(3)
C(48) C(49) C(50) 121.0(4)
C(49) C(50) C(51) 119.6(4)
C(50) C(51) C(52) 120.4(3)
C(47) C(52) C(51) 120.8(3)
C(2) C(3) H(1) 119.4
C(4) C(3) H(1) 120.0
C(3) C(4) H(2) 120.4
C(5) C(4) H(2) 120.5
C(4) C(5) H(3) 119.6
C(6) C(5) H(3) 119.1
Ru(1) C(9) H(4) 131.2
C(8) C(9) H(4) 118.7
C(10) C(9) H(4) 118.8
Ru(1) C(11) H(5) 129.6
C(10) C(11) H(5) 119.4
C(12) C(11) H(5) 119.3
C(8) C(13) H(6) 109.5
C(8) C(13) H(7) 109.5
C(8) C(13) H(8) 109.4
H(6) C(13) H(7) 109.5
H(6) C(13) H(8) 109.5
H(7) C(13) H(8) 109.5
C(10) C(14) H(9) 109.2
C(10) C(14) H(10) 109.6
C(10) C(14) H(11) 109.6
H(9) C(14) H(10) 109.5
H(9) C(14) H(11) 109.5
H(10) C(14) H(11) 109.5
C(12) C(15) H(12) 109.6
C(12) C(15) H(13) 109.4
C(12) C(15) H(14) 109.4
H(12) C(15) H(13) 109.5
H(12) C(15) H(14) 109.5
H(13) C(15) H(14) 109.5
C(17) C(18) H(15) 118.9
C(19) C(18) H(15) 119.0
C(19) C(20) H(16) 119.2
C(21) C(20) H(16) 119.0
C(17) C(22) H(17) 109.8
C(17) C(22) H(18) 109.4
C(17) C(22) H(19) 109.2
H(17) C(22) H(18) 109.5
H(17) C(22) H(19) 109.5
H(18) C(22) H(19) 109.5
C(19) C(23) H(20) 109.3
C(19) C(23) H(21) 109.8
C(19) C(23) H(22) 109.3
H(20) C(23) H(21) 109.5
H(20) C(23) H(22) 109.5
H(21) C(23) H(22) 109.5
C(21) C(24) H(23) 109.5
C(21) C(24) H(24) 109.6
C(21) C(24) H(25) 109.4
H(23) C(24) H(24) 109.5
H(23) C(24) H(25) 109.5
H(24) C(24) H(25) 109.5
C(26) C(27) H(26) 119.0
C(28) C(27) H(26) 119.6
C(27) C(28) H(27) 120.3
C(29) C(28) H(27) 120.6
C(28) C(29) H(28) 119.4
C(30) C(29) H(28) 119.2
C(26) C(31) H(29) 109.0
C(26) C(31) H(30) 109.2
C(32) C(31) H(29) 109.0
C(32) C(31) H(30) 109.2
H(29) C(31) H(30) 109.5
C(31) C(32) H(31) 109.4
C(31) C(32) H(32) 109.8
C(31) C(32) H(33) 109.3
H(31) C(32) H(32) 109.5
H(31) C(32) H(33) 109.5
H(32) C(32) H(33) 109.5
C(30) C(33) H(34) 109.2
C(30) C(33) H(35) 109.0
C(34) C(33) H(34) 109.2
C(34) C(33) H(35) 108.4
H(34) C(33) H(35) 109.5
C(33) C(34) H(36) 108.3
C(33) C(34) H(37) 110.0
C(33) C(34) H(38) 110.1
H(36) C(34) H(37) 109.5
H(36) C(34) H(38) 109.5
H(37) C(34) H(38) 109.5
C(35) C(36) H(39) 119.1
C(37) C(36) H(39) 119.9
C(36) C(37) H(40) 119.9
C(38) C(37) H(40) 119.8
C(37) C(38) H(41) 120.4
C(39) C(38) H(41) 120.3
C(38) C(39) H(42) 119.7
C(40) C(39) H(42) 119.4
C(35) C(40) H(43) 119.6
C(39) C(40) H(43) 120.6
C(41) C(42) H(44) 119.2
C(43) C(42) H(44) 119.9
C(42) C(43) H(45) 120.1
C(44) C(43) H(45) 119.8
C(43) C(44) H(46) 119.8
C(45) C(44) H(46) 120.0
C(44) C(45) H(47) 120.1
C(46) C(45) H(47) 120.2
C(41) C(46) H(48) 119.2
C(45) C(46) H(48) 120.1
C(47) C(48) H(49) 119.3
C(49) C(48) H(49) 120.6
C(48) C(49) H(50) 119.2
C(50) C(49) H(50) 119.8
C(49) C(50) H(51) 120.2
C(51) C(50) H(51) 120.2
C(50) C(51) H(52) 120.0
C(52) C(51) H(52) 119.7
C(47) C(52) H(53) 119.1
C(51) C(52) H(53) 120.1

loop_
_geom_bond_atom_site_label_1
_geom_bond_atom_site_label_2
_geom_bond_distance
Ru(1) S(1) 2.4185(7)
Ru(1) S(2) 2.4007(8)
Ru(1) P(1) 2.3248(8)
Ru(1) C(7) 2.206(2)
Ru(1) C(8) 2.273(3)
Ru(1) C(9) 2.267(4)
Ru(1) C(10) 2.236(4)
Ru(1) C(11) 2.245(2)
Ru(1) C(12) 2.256(2)
Ge(1) S(1) 2.2082(7)
Ge(1) S(2) 2.2106(6)
Ge(1) C(1) 2.019(2)
Ge(1) C(25) 1.994(3)
P(1) C(35) 1.837(3)
P(1) C(41) 1.832(2)
P(1) C(47) 1.837(3)
C(1) C(2) 1.424(5)
C(1) C(6) 1.407(4)
C(2) C(3) 1.392(4)
C(2) C(7) 1.502(4)
C(3) C(4) 1.392(5)
C(4) C(5) 1.375(5)
C(5) C(6) 1.398(4)
C(6) C(16) 1.499(5)
C(7) C(8) 1.439(4)
C(7) C(12) 1.427(3)
C(8) C(9) 1.407(5)
C(8) C(13) 1.501(4)
C(9) C(10) 1.416(4)
C(10) C(11) 1.406(4)
C(10) C(14) 1.497(6)
C(11) C(12) 1.420(5)
C(12) C(15) 1.507(4)
C(16) C(17) 1.403(3)
C(16) C(21) 1.401(4)
C(17) C(18) 1.387(5)
C(17) C(22) 1.504(4)
C(18) C(19) 1.382(5)
C(19) C(20) 1.397(4)
C(19) C(23) 1.508(7)
C(20) C(21) 1.387(5)
C(21) C(24) 1.510(4)
C(25) C(26) 1.404(4)
C(25) C(30) 1.409(3)
C(26) C(27) 1.391(5)
C(26) C(31) 1.516(4)
C(27) C(28) 1.375(4)
C(28) C(29) 1.379(5)
C(29) C(30) 1.398(5)
C(30) C(33) 1.515(4)
C(31) C(32) 1.519(4)
C(33) C(34) 1.534(4)
C(35) C(36) 1.390(4)
C(35) C(40) 1.396(4)
C(36) C(37) 1.385(5)
C(37) C(38) 1.373(5)
C(38) C(39) 1.387(5)
C(39) C(40) 1.389(5)
C(41) C(42) 1.397(4)
C(41) C(46) 1.382(5)
C(42) C(43) 1.382(4)
C(43) C(44) 1.370(6)
C(44) C(45) 1.380(5)
C(45) C(46) 1.396(4)
C(47) C(48) 1.384(5)
C(47) C(52) 1.404(3)
C(48) C(49) 1.398(6)
C(49) C(50) 1.368(5)
C(50) C(51) 1.374(7)
C(51) C(52) 1.382(5)
C(3) H(1) 0.970
C(4) H(2) 0.970
C(5) H(3) 0.970
C(9) H(4) 0.970
C(11) H(5) 0.970
C(13) H(6) 0.970
C(13) H(7) 0.970
C(13) H(8) 0.970
C(14) H(9) 0.970
C(14) H(10) 0.970
C(14) H(11) 0.970
C(15) H(12) 0.970
C(15) H(13) 0.970
C(15) H(14) 0.970
C(18) H(15) 0.970
C(20) H(16) 0.970
C(22) H(17) 0.970
C(22) H(18) 0.970
C(22) H(19) 0.970
C(23) H(20) 0.970
C(23) H(21) 0.970
C(23) H(22) 0.970
C(24) H(23) 0.970
C(24) H(24) 0.970
C(24) H(25) 0.970
C(27) H(26) 0.970
C(28) H(27) 0.970
C(29) H(28) 0.970
C(31) H(29) 0.970
C(31) H(30) 0.970
C(32) H(31) 0.970
C(32) H(32) 0.970
C(32) H(33) 0.970
C(33) H(34) 0.970
C(33) H(35) 0.970
C(34) H(36) 0.970
C(34) H(37) 0.970
C(34) H(38) 0.970
C(36) H(39) 0.970
C(37) H(40) 0.970
C(38) H(41) 0.970
C(39) H(42) 0.970
C(40) H(43) 0.970
C(42) H(44) 0.970
C(43) H(45) 0.970
C(44) H(46) 0.970
C(45) H(47) 0.970
C(46) H(48) 0.970
C(48) H(49) 0.970
C(49) H(50) 0.970
C(50) H(51) 0.970
C(51) H(52) 0.970
C(52) H(53) 0.970

loop_
_geom_contact_atom_site_label_1
_geom_contact_atom_site_label_2
_geom_contact_distance
_geom_contact_site_symmetry_2
C(12) C(29) 3.558(5) 55404
C(22) C(31) 3.565(4) 55603
C(29) C(12) 3.558(5) 55504
C(31) C(22) 3.565(4) 55603
S(1) H(15) 3.463 55603
S(1) H(18) 3.026 55603
S(2) H(45) 2.856 65602
S(2) H(46) 3.503 65602
C(1) H(40) 3.206 56501
C(2) H(40) 3.322 56501
C(3) H(27) 3.029 55404
C(3) H(39) 2.989 56501
C(3) H(40) 3.291 56501
C(4) H(19) 3.578 56603
C(4) H(39) 3.100 56501
C(4) H(40) 3.185 56501
C(5) H(3) 3.252 56603
C(5) H(19) 3.421 56603
C(5) H(32) 3.448 56501
C(5) H(40) 3.131 56501
C(6) H(40) 3.159 56501
C(7) H(27) 3.596 55404
C(7) H(28) 3.172 55404
C(8) H(28) 3.311 55404
C(9) H(28) 3.240 55404
C(9) H(37) 3.293 55404
C(10) H(28) 3.053 55404
C(10) H(35) 3.377 55404
C(10) H(37) 3.372 55404
C(11) H(24) 3.351 55404
C(11) H(28) 2.762 55404
C(11) H(35) 3.519 55404
C(12) H(27) 3.463 55404
C(12) H(28) 2.797 55404
C(13) H(39) 3.332 56501
C(13) H(46) 3.227 65602
C(14) H(35) 3.187 55404
C(14) H(37) 3.360 55404
C(14) H(41) 3.459 54404
C(15) H(15) 3.204 55603
C(15) H(16) 3.375 55404
C(15) H(27) 3.382 55404
C(15) H(28) 3.518 55404
C(15) H(29) 3.256 55603
C(17) H(2) 3.083 56603
C(18) H(2) 3.182 56603
C(18) H(12) 3.495 55603
C(19) H(26) 3.375 55602
C(20) H(14) 3.475 55504
C(20) H(22) 3.369 55602
C(20) H(26) 3.217 55602
C(21) H(22) 3.579 55602
C(22) H(2) 3.231 56603
C(22) H(3) 3.491 56603
C(22) H(17) 3.410 55603
C(22) H(29) 3.456 55603
C(22) H(30) 3.095 55603
C(22) H(32) 3.231 55603
C(23) H(14) 3.575 55603
C(23) H(16) 3.595 54602
C(23) H(23) 2.945 54602
C(23) H(24) 3.547 54602
C(23) H(26) 3.173 55602
C(23) H(33) 3.367 55602
C(23) H(52) 3.296 55603
C(24) H(20) 3.355 55602
C(24) H(22) 3.261 55602
C(24) H(32) 3.524 56501
C(24) H(40) 3.233 56501
C(24) H(41) 3.263 56501
C(27) H(21) 3.077 54602
C(27) H(51) 3.559 54504
C(27) H(52) 3.241 54504
C(28) H(1) 3.210 55504
C(28) H(13) 3.500 55504
C(28) H(51) 3.117 54504
C(28) H(52) 3.029 54504
C(29) H(51) 2.925 54504
C(30) H(51) 3.284 54504
C(31) H(17) 3.581 55603
C(31) H(18) 3.058 55603
C(31) H(19) 3.498 55603
C(31) H(21) 3.487 54602
C(32) H(18) 3.188 55603
C(32) H(19) 3.342 55603
C(32) H(21) 3.100 54602
C(32) H(23) 3.160 54501
C(33) H(10) 3.215 55504
C(33) H(41) 3.598 56501
C(33) H(46) 3.491 65602
C(34) H(10) 3.164 55504
C(34) H(45) 3.524 65602
C(34) H(46) 3.569 65602
C(34) H(51) 3.381 54504
C(36) H(6) 3.127 54501
C(36) H(8) 3.568 54501
C(37) H(6) 3.078 54501
C(37) H(25) 2.979 54501
C(37) H(46) 3.133 64602
C(38) H(25) 3.177 54501
C(38) H(46) 3.262 64602
C(38) H(47) 3.261 64602
C(39) H(47) 3.056 64602
C(39) H(51) 3.589 54504
C(40) H(47) 3.376 64602
C(42) H(47) 3.460 64602
C(43) H(7) 3.171 64602
C(43) H(38) 2.863 64602
C(44) H(6) 3.467 64602
C(44) H(7) 3.097 64602
C(44) H(38) 2.983 64602
C(45) H(44) 3.283 65602
C(45) H(45) 3.591 65602
C(46) H(45) 3.331 65602
C(47) H(8) 3.578 54501
C(48) H(8) 3.177 54501
C(49) H(8) 3.121 54501
C(49) H(42) 3.297 54404
C(50) H(1) 3.479 54501
C(50) H(8) 3.442 54501
C(50) H(36) 3.474 54404
C(50) H(42) 3.174 54404
C(51) H(1) 2.916 54501
C(51) H(20) 3.519 55603
C(51) H(27) 3.499 54404
C(52) H(1) 3.298 54501
H(1) C(28) 3.210 55404
H(1) C(50) 3.479 56501
H(1) C(51) 2.916 56501
H(1) C(52) 3.298 56501
H(1) H(27) 2.439 55404
H(1) H(28) 3.450 55404
H(1) H(39) 2.930 56501
H(1) H(52) 2.802 56501
H(1) H(53) 3.466 56501
H(2) C(17) 3.083 56603
H(2) C(18) 3.182 56603
H(2) C(22) 3.231 56603
H(2) H(15) 3.246 56603
H(2) H(18) 3.062 56603
H(2) H(19) 3.025 56603
H(2) H(39) 3.102 56501
H(2) H(53) 3.221 56501
H(3) C(5) 3.252 56603
H(3) C(22) 3.491 56603
H(3) H(3) 2.951 56603
H(3) H(19) 2.679 56603
H(3) H(32) 2.792 56501
H(4) H(37) 3.178 55404
H(5) H(20) 2.864 55603
H(5) H(24) 2.748 55404
H(5) H(28) 3.171 55404
H(5) H(35) 3.460 55404
H(6) C(36) 3.127 56501
H(6) C(37) 3.078 56501
H(6) C(44) 3.467 65602
H(6) H(39) 2.774 56501
H(6) H(40) 2.699 56501
H(6) H(46) 2.768 65602
H(7) C(43) 3.171 65602
H(7) C(44) 3.097 65602
H(7) H(45) 2.941 65602
H(7) H(46) 2.816 65602
H(8) C(36) 3.568 56501
H(8) C(47) 3.578 56501
H(8) C(48) 3.177 56501
H(8) C(49) 3.121 56501
H(8) C(50) 3.442 56501
H(8) H(39) 2.997 56501
H(8) H(49) 3.483 56501
H(8) H(50) 3.403 56501
H(10) C(33) 3.215 55404
H(10) C(34) 3.164 55404
H(10) H(35) 2.479 55404
H(10) H(37) 2.618 55404
H(10) H(38) 3.290 55404
H(10) H(41) 3.042 54404
H(11) H(35) 3.415 55404
H(11) H(41) 2.972 54404
H(11) H(42) 3.543 54404
H(12) C(18) 3.495 55603
H(12) H(15) 2.634 55603
H(12) H(18) 3.301 55603
H(12) H(29) 2.995 55603
H(13) C(28) 3.500 55404
H(13) H(16) 3.415 55404
H(13) H(27) 2.799 55404
H(13) H(28) 3.566 55404
H(13) H(29) 3.216 55603
H(14) C(20) 3.475 55404
H(14) C(23) 3.575 55603
H(14) H(15) 2.914 55603
H(14) H(16) 2.541 55404
H(14) H(20) 2.922 55603
H(14) H(22) 3.491 55603
H(14) H(24) 3.198 55404
H(14) H(27) 3.472 55404
H(14) H(28) 3.454 55404
H(14) H(29) 3.011 55603
H(15) S(1) 3.463 55603
H(15) C(15) 3.204 55603
H(15) H(2) 3.246 56603
H(15) H(12) 2.634 55603
H(15) H(14) 2.914 55603
H(15) H(53) 3.112 55603
H(16) C(15) 3.375 55504
H(16) C(23) 3.595 55602
H(16) H(13) 3.415 55504
H(16) H(14) 2.541 55504
H(16) H(20) 3.410 55602
H(16) H(22) 2.899 55602
H(16) H(26) 2.794 55602
H(17) C(22) 3.410 55603
H(17) C(31) 3.581 55603
H(17) H(17) 2.991 55603
H(17) H(18) 2.934 55603
H(17) H(29) 3.289 55603
H(17) H(30) 3.107 55603
H(18) S(1) 3.026 55603
H(18) C(31) 3.058 55603
H(18) C(32) 3.188 55603
H(18) H(2) 3.062 56603
H(18) H(12) 3.301 55603
H(18) H(17) 2.934 55603
H(18) H(29) 3.203 55603
H(18) H(30) 2.444 55603
H(18) H(31) 3.049 55603
H(18) H(32) 2.958 55603
H(19) C(4) 3.578 56603
H(19) C(5) 3.421 56603
H(19) C(31) 3.498 55603
H(19) C(32) 3.342 55603
H(19) H(2) 3.025 56603
H(19) H(3) 2.679 56603
H(19) H(29) 3.298 55603
H(19) H(30) 3.283 55603
H(19) H(31) 3.510 55603
H(19) H(32) 2.676 55603
H(20) C(24) 3.355 54602
H(20) C(51) 3.519 55603
H(20) H(5) 2.864 55603
H(20) H(14) 2.922 55603
H(20) H(16) 3.410 54602
H(20) H(23) 2.824 54602
H(20) H(24) 3.024 54602
H(20) H(33) 3.505 55602
H(20) H(52) 2.872 55603
H(20) H(53) 3.436 55603
H(21) C(27) 3.077 55602
H(21) C(31) 3.487 55602
H(21) C(32) 3.100 55602
H(21) H(23) 2.902 54602
H(21) H(26) 2.342 55602
H(21) H(29) 3.183 55602
H(21) H(32) 3.010 55602
H(21) H(33) 2.544 55602
H(21) H(52) 3.039 55603
H(22) C(20) 3.369 54602
H(22) C(21) 3.579 54602
H(22) C(24) 3.261 54602
H(22) H(14) 3.491 55603
H(22) H(16) 2.899 54602
H(22) H(23) 2.613 54602
H(22) H(24) 3.299 54602
H(23) C(23) 2.945 55602
H(23) C(32) 3.160 56501
H(23) H(20) 2.824 55602
H(23) H(21) 2.902 55602
H(23) H(22) 2.613 55602
H(23) H(31) 3.568 56501
H(23) H(32) 2.671 56501
H(23) H(33) 2.832 56501
H(23) H(40) 3.418 56501
H(23) H(41) 3.335 56501
H(24) C(11) 3.351 55504
H(24) C(23) 3.547 55602
H(24) H(5) 2.748 55504
H(24) H(14) 3.198 55504
H(24) H(20) 3.024 55602
H(24) H(22) 3.299 55602
H(24) H(41) 3.205 56501
H(25) C(37) 2.979 56501
H(25) C(38) 3.177 56501
H(25) H(40) 2.322 56501
H(25) H(41) 2.737 56501
H(26) C(19) 3.375 54602
H(26) C(20) 3.217 54602
H(26) C(23) 3.173 54602
H(26) H(16) 2.794 54602
H(26) H(21) 2.342 54602
H(26) H(52) 3.216 54504
H(27) C(3) 3.029 55504
H(27) C(7) 3.596 55504
H(27) C(12) 3.463 55504
H(27) C(15) 3.382 55504
H(27) C(51) 3.499 54504
H(27) H(1) 2.439 55504
H(27) H(13) 2.799 55504
H(27) H(14) 3.472 55504
H(27) H(51) 3.476 54504
H(27) H(52) 2.882 54504
H(28) C(7) 3.172 55504
H(28) C(8) 3.311 55504
H(28) C(9) 3.240 55504
H(28) C(10) 3.053 55504
H(28) C(11) 2.762 55504
H(28) C(12) 2.797 55504
H(28) C(15) 3.518 55504
H(28) H(1) 3.450 55504
H(28) H(5) 3.171 55504
H(28) H(13) 3.566 55504
H(28) H(14) 3.454 55504
H(28) H(51) 3.132 54504
H(29) C(15) 3.256 55603
H(29) C(22) 3.456 55603
H(29) H(12) 2.995 55603
H(29) H(13) 3.216 55603
H(29) H(14) 3.011 55603
H(29) H(17) 3.289 55603
H(29) H(18) 3.203 55603
H(29) H(19) 3.298 55603
H(29) H(21) 3.183 54602
H(30) C(22) 3.095 55603
H(30) H(17) 3.107 55603
H(30) H(18) 2.444 55603
H(30) H(19) 3.283 55603
H(31) H(18) 3.049 55603
H(31) H(19) 3.510 55603
H(31) H(23) 3.568 54501
H(32) C(5) 3.448 54501
H(32) C(22) 3.231 55603
H(32) C(24) 3.524 54501
H(32) H(3) 2.792 54501
H(32) H(18) 2.958 55603
H(32) H(19) 2.676 55603
H(32) H(21) 3.010 54602
H(32) H(23) 2.671 54501
H(33) C(23) 3.367 54602
H(33) H(20) 3.505 54602
H(33) H(21) 2.544 54602
H(33) H(23) 2.832 54501
H(34) H(40) 3.103 56501
H(34) H(41) 3.450 56501
H(34) H(46) 2.892 65602
H(35) C(10) 3.377 55504
H(35) C(11) 3.519 55504
H(35) C(14) 3.187 55504
H(35) H(5) 3.460 55504
H(35) H(10) 2.479 55504
H(35) H(11) 3.415 55504
H(35) H(40) 3.578 56501
H(35) H(41) 2.876 56501
H(35) H(46) 3.576 65602
H(36) C(50) 3.474 54504
H(36) H(50) 3.286 54504
H(36) H(51) 2.667 54504
H(37) C(9) 3.293 55504
H(37) C(10) 3.372 55504
H(37) C(14) 3.360 55504
H(37) H(4) 3.178 55504
H(37) H(10) 2.618 55504
H(37) H(50) 3.587 54504
H(37) H(51) 3.352 54504
H(38) C(43) 2.863 65602
H(38) C(44) 2.983 65602
H(38) H(10) 3.290 55504
H(38) H(45) 2.637 65602
H(38) H(46) 2.843 65602
H(39) C(3) 2.989 54501
H(39) C(4) 3.100 54501
H(39) C(13) 3.332 54501
H(39) H(1) 2.930 54501
H(39) H(2) 3.102 54501
H(39) H(6) 2.774 54501
H(39) H(8) 2.997 54501
H(40) C(1) 3.206 54501
H(40) C(2) 3.322 54501
H(40) C(3) 3.291 54501
H(40) C(4) 3.185 54501
H(40) C(5) 3.131 54501
H(40) C(6) 3.159 54501
H(40) C(24) 3.233 54501
H(40) H(6) 2.699 54501
H(40) H(23) 3.418 54501
H(40) H(25) 2.322 54501
H(40) H(34) 3.103 54501
H(40) H(35) 3.578 54501
H(40) H(46) 3.136 64602
H(41) C(14) 3.459 54504
H(41) C(24) 3.263 54501
H(41) C(33) 3.598 54501
H(41) H(10) 3.042 54504
H(41) H(11) 2.972 54504
H(41) H(23) 3.335 54501
H(41) H(24) 3.205 54501
H(41) H(25) 2.737 54501
H(41) H(34) 3.450 54501
H(41) H(35) 2.876 54501
H(41) H(46) 3.363 64602
H(41) H(47) 3.596 64602
H(42) C(49) 3.297 54504
H(42) C(50) 3.174 54504
H(42) H(11) 3.543 54504
H(42) H(47) 3.249 64602
H(42) H(50) 3.125 54504
H(42) H(51) 2.901 54504
H(44) C(45) 3.283 64602
H(44) H(47) 2.879 64602
H(45) S(2) 2.856 64602
H(45) C(34) 3.524 64602
H(45) C(45) 3.591 64602
H(45) C(46) 3.331 64602
H(45) H(7) 2.941 64602
H(45) H(38) 2.637 64602
H(45) H(47) 3.491 64602
H(45) H(48) 3.033 64602
H(46) S(2) 3.503 64602
H(46) C(13) 3.227 64602
H(46) C(33) 3.491 64602
H(46) C(34) 3.569 64602
H(46) C(37) 3.133 65602
H(46) C(38) 3.262 65602
H(46) H(6) 2.768 64602
H(46) H(7) 2.816 64602
H(46) H(34) 2.892 64602
H(46) H(35) 3.576 64602
H(46) H(38) 2.843 64602
H(46) H(40) 3.136 65602
H(46) H(41) 3.363 65602
H(47) C(38) 3.261 65602
H(47) C(39) 3.056 65602
H(47) C(40) 3.376 65602
H(47) C(42) 3.460 65602
H(47) H(41) 3.596 65602
H(47) H(42) 3.249 65602
H(47) H(44) 2.879 65602
H(47) H(45) 3.491 65602
H(48) H(45) 3.033 65602
H(49) H(8) 3.483 54501
H(50) H(8) 3.403 54501
H(50) H(36) 3.286 54404
H(50) H(37) 3.587 54404
H(50) H(42) 3.125 54404
H(51) C(27) 3.559 54404
H(51) C(28) 3.117 54404
H(51) C(29) 2.925 54404
H(51) C(30) 3.284 54404
H(51) C(34) 3.381 54404
H(51) C(39) 3.589 54404
H(51) H(27) 3.476 54404
H(51) H(28) 3.132 54404
H(51) H(36) 2.667 54404
H(51) H(37) 3.352 54404
H(51) H(42) 2.901 54404
H(52) C(23) 3.296 55603
H(52) C(27) 3.241 54404
H(52) C(28) 3.029 54404
H(52) H(1) 2.802 54501
H(52) H(20) 2.872 55603
H(52) H(21) 3.039 55603
H(52) H(26) 3.216 54404
H(52) H(27) 2.882 54404
H(53) H(1) 3.466 54501
H(53) H(2) 3.221 54501
H(53) H(15) 3.112 55603
H(53) H(20) 3.436 55603

loop_
_geom_torsion_atom_site_label_1
_geom_torsion_atom_site_label_2
_geom_torsion_atom_site_label_3
_geom_torsion_atom_site_label_4
_geom_torsion
S(1) Ru(1) S(2) Ge(1) -30.35(2)
S(2) Ru(1) S(1) Ge(1) 30.41(2)
S(1) Ru(1) P(1) C(35) -28.68(10)
S(1) Ru(1) P(1) C(41) -149.87(13)
S(1) Ru(1) P(1) C(47) 90.84(12)
P(1) Ru(1) S(1) Ge(1) 117.96(2)
S(1) Ru(1) C(7) C(2) 44.2(2)
S(1) Ru(1) C(7) C(8) 162.19(17)
S(1) Ru(1) C(7) C(12) -71.0(2)
C(7) Ru(1) S(1) Ge(1) -61.73(7)
S(1) Ru(1) C(8) C(7) -24.7(2)
S(1) Ru(1) C(8) C(9) -157.60(12)
S(1) Ru(1) C(8) C(13) 88.0(3)
C(8) Ru(1) S(1) Ge(1) -46.83(10)
S(1) Ru(1) C(9) C(8) 64.1(3)
S(1) Ru(1) C(9) C(10) -71.4(3)
C(9) Ru(1) S(1) Ge(1) -93.9(3)
S(1) Ru(1) C(10) C(9) 155.80(13)
S(1) Ru(1) C(10) C(11) 28.1(2)
S(1) Ru(1) C(10) C(14) -88.9(2)
C(10) Ru(1) S(1) Ge(1) -146.86(12)
S(1) Ru(1) C(11) C(10) -160.09(17)
S(1) Ru(1) C(11) C(12) 66.64(18)
C(11) Ru(1) S(1) Ge(1) -130.24(9)
S(1) Ru(1) C(12) C(7) 110.3(2)
S(1) Ru(1) C(12) C(11) -115.41(18)
S(1) Ru(1) C(12) C(15) -2.9(3)
C(12) Ru(1) S(1) Ge(1) -96.78(8)
S(2) Ru(1) P(1) C(35) 55.10(10)
S(2) Ru(1) P(1) C(41) -66.09(13)
S(2) Ru(1) P(1) C(47) 174.62(13)
P(1) Ru(1) S(2) Ge(1) -116.18(3)
S(2) Ru(1) C(7) C(2) -39.7(2)
S(2) Ru(1) C(7) C(8) 78.23(18)
S(2) Ru(1) C(7) C(12) -154.93(19)
C(7) Ru(1) S(2) Ge(1) 67.89(8)
S(2) Ru(1) C(8) C(7) -101.22(18)
S(2) Ru(1) C(8) C(9) 125.89(14)
S(2) Ru(1) C(8) C(13) 11.5(3)
C(8) Ru(1) S(2) Ge(1) 104.56(8)
S(2) Ru(1) C(9) C(8) -57.21(14)
S(2) Ru(1) C(9) C(10) 167.29(15)
C(9) Ru(1) S(2) Ge(1) 134.37(8)
S(2) Ru(1) C(10) C(9) -19.8(2)
S(2) Ru(1) C(10) C(11) -147.54(15)
S(2) Ru(1) C(10) C(14) 95.4(3)
C(10) Ru(1) S(2) Ge(1) 146.55(13)
S(2) Ru(1) C(11) C(10) 97.5(3)
S(2) Ru(1) C(11) C(12) -35.7(3)
C(11) Ru(1) S(2) Ge(1) 75.0(2)
S(2) Ru(1) C(12) C(7) 31.6(2)
S(2) Ru(1) C(12) C(11) 165.89(15)
S(2) Ru(1) C(12) C(15) -81.6(3)
C(12) Ru(1) S(2) Ge(1) 49.34(11)
P(1) Ru(1) C(8) C(7) 178.57(14)
P(1) Ru(1) C(8) C(9) 45.7(2)
P(1) Ru(1) C(8) C(13) -68.7(3)
C(8) Ru(1) P(1) C(35) 134.65(16)
C(8) Ru(1) P(1) C(41) 13.5(2)
C(8) Ru(1) P(1) C(47) -105.83(18)
P(1) Ru(1) C(9) C(8) -149.87(13)
P(1) Ru(1) C(9) C(10) 74.64(17)
C(9) Ru(1) P(1) C(35) 161.21(13)
C(9) Ru(1) P(1) C(41) 40.02(16)
C(9) Ru(1) P(1) C(47) -79.27(15)
P(1) Ru(1) C(10) C(9) -113.73(16)
P(1) Ru(1) C(10) C(11) 118.58(18)
P(1) Ru(1) C(10) C(14) 1.5(2)
C(10) Ru(1) P(1) C(35) -163.35(12)
C(10) Ru(1) P(1) C(41) 75.46(15)
C(10) Ru(1) P(1) C(47) -43.83(15)
P(1) Ru(1) C(11) C(10) -70.4(2)
P(1) Ru(1) C(11) C(12) 156.36(16)
C(11) Ru(1) P(1) C(35) -128.95(14)
C(11) Ru(1) P(1) C(41) 109.86(16)
C(11) Ru(1) P(1) C(47) -9.43(16)
P(1) Ru(1) C(12) C(7) -173.62(16)
P(1) Ru(1) C(12) C(11) -39.3(2)
P(1) Ru(1) C(12) C(15) 73.2(3)
C(12) Ru(1) P(1) C(35) -104.74(19)
C(12) Ru(1) P(1) C(41) 134.1(2)
C(12) Ru(1) P(1) C(47) 14.8(2)
C(7) Ru(1) C(8) C(9) -132.9(2)
C(7) Ru(1) C(8) C(13) 112.8(4)
C(8) Ru(1) C(7) C(2) -118.0(2)
C(8) Ru(1) C(7) C(12) 126.8(3)
C(7) Ru(1) C(9) C(8) 29.05(14)
C(7) Ru(1) C(9) C(10) -106.45(18)
C(9) Ru(1) C(7) C(2) -146.0(2)
C(9) Ru(1) C(7) C(8) -28.07(18)
C(9) Ru(1) C(7) C(12) 98.8(2)
C(7) Ru(1) C(10) C(9) 63.13(17)
C(7) Ru(1) C(10) C(11) -64.56(19)
C(7) Ru(1) C(10) C(14) 178.4(2)
C(10) Ru(1) C(7) C(2) 178.5(2)
C(10) Ru(1) C(7) C(8) -63.55(19)
C(10) Ru(1) C(7) C(12) 63.3(2)
C(7) Ru(1) C(11) C(10) 105.2(2)
C(7) Ru(1) C(11) C(12) -28.02(18)
C(11) Ru(1) C(7) C(2) 142.9(2)
C(11) Ru(1) C(7) C(8) -99.2(2)
C(11) Ru(1) C(7) C(12) 27.7(2)
C(7) Ru(1) C(12) C(11) 134.3(3)
C(7) Ru(1) C(12) C(15) -113.2(4)
C(12) Ru(1) C(7) C(2) 115.2(3)
C(12) Ru(1) C(7) C(8) -126.8(3)
C(8) Ru(1) C(9) C(10) -135.5(2)
C(9) Ru(1) C(8) C(7) 132.9(2)
C(9) Ru(1) C(8) C(13) -114.4(3)
C(8) Ru(1) C(10) C(9) 26.75(16)
C(8) Ru(1) C(10) C(11) -100.9(2)
C(8) Ru(1) C(10) C(14) 142.0(3)
C(10) Ru(1) C(8) C(7) 105.76(19)
C(10) Ru(1) C(8) C(9) -27.13(15)
C(10) Ru(1) C(8) C(13) -141.5(3)
C(8) Ru(1) C(11) C(10) 67.3(2)
C(8) Ru(1) C(11) C(12) -65.95(19)
C(11) Ru(1) C(8) C(7) 68.97(19)
C(11) Ru(1) C(8) C(9) -63.92(16)
C(11) Ru(1) C(8) C(13) -178.3(3)
C(8) Ru(1) C(12) C(7) -32.3(2)
C(8) Ru(1) C(12) C(11) 102.0(2)
C(8) Ru(1) C(12) C(15) -145.5(3)
C(12) Ru(1) C(8) C(7) 32.12(18)
C(12) Ru(1) C(8) C(9) -100.77(18)
C(12) Ru(1) C(8) C(13) 144.9(3)
C(9) Ru(1) C(10) C(11) -127.7(2)
C(9) Ru(1) C(10) C(14) 115.3(3)
C(10) Ru(1) C(9) C(8) 135.5(2)
C(9) Ru(1) C(11) C(10) 31.50(19)
C(9) Ru(1) C(11) C(12) -101.8(2)
C(11) Ru(1) C(9) C(8) 104.08(17)
C(11) Ru(1) C(9) C(10) -31.41(17)
C(9) Ru(1) C(12) C(7) -68.8(2)
C(9) Ru(1) C(12) C(11) 65.5(2)
C(9) Ru(1) C(12) C(15) 178.0(3)
C(12) Ru(1) C(9) C(8) 67.03(16)
C(12) Ru(1) C(9) C(10) -68.46(18)
C(10) Ru(1) C(11) C(12) -133.3(2)
C(11) Ru(1) C(10) C(9) 127.7(2)
C(11) Ru(1) C(10) C(14) -117.1(3)
C(10) Ru(1) C(12) C(7) -106.0(2)
C(10) Ru(1) C(12) C(11) 28.22(19)
C(10) Ru(1) C(12) C(15) 140.7(3)
C(12) Ru(1) C(10) C(9) 99.30(19)
C(12) Ru(1) C(10) C(11) -28.39(18)
C(12) Ru(1) C(10) C(14) -145.4(3)
C(11) Ru(1) C(12) C(7) -134.3(3)
C(11) Ru(1) C(12) C(15) 112.5(3)
C(12) Ru(1) C(11) C(10) 133.3(2)
S(1) Ge(1) S(2) Ru(1) 33.42(2)
S(2) Ge(1) S(1) Ru(1) -33.17(2)
S(1) Ge(1) C(1) C(2) -60.6(2)
S(1) Ge(1) C(1) C(6) 123.1(2)
C(1) Ge(1) S(1) Ru(1) 76.16(9)
S(1) Ge(1) C(25) C(26) -30.2(2)
S(1) Ge(1) C(25) C(30) 149.0(2)
C(25) Ge(1) S(1) Ru(1) -151.32(8)
S(2) Ge(1) C(1) C(2) 39.0(2)
S(2) Ge(1) C(1) C(6) -137.25(19)
C(1) Ge(1) S(2) Ru(1) -77.35(9)
S(2) Ge(1) C(25) C(26) -137.6(2)
S(2) Ge(1) C(25) C(30) 41.6(2)
C(25) Ge(1) S(2) Ru(1) 156.51(9)
C(1) Ge(1) C(25) C(26) 100.0(2)
C(1) Ge(1) C(25) C(30) -80.7(2)
C(25) Ge(1) C(1) C(2) 164.38(19)
C(25) Ge(1) C(1) C(6) -11.9(2)
Ru(1) P(1) C(35) C(36) 106.3(2)
Ru(1) P(1) C(35) C(40) -76.1(2)
Ru(1) P(1) C(41) C(42) 174.3(2)
Ru(1) P(1) C(41) C(46) -4.2(3)
Ru(1) P(1) C(47) C(48) 128.1(2)
Ru(1) P(1) C(47) C(52) -48.2(3)
C(35) P(1) C(41) C(42) 42.7(3)
C(35) P(1) C(41) C(46) -135.8(3)
C(41) P(1) C(35) C(36) -124.4(2)
C(41) P(1) C(35) C(40) 53.1(2)
C(35) P(1) C(47) C(48) -102.2(3)
C(35) P(1) C(47) C(52) 81.5(2)
C(47) P(1) C(35) C(36) -16.6(2)
C(47) P(1) C(35) C(40) 161.0(2)
C(41) P(1) C(47) C(48) 1.7(3)
C(41) P(1) C(47) C(52) -174.6(2)
C(47) P(1) C(41) C(42) -63.7(3)
C(47) P(1) C(41) C(46) 117.8(3)
Ge(1) C(1) C(2) C(3) -169.55(18)
Ge(1) C(1) C(2) C(7) 16.6(3)
Ge(1) C(1) C(6) C(5) 169.80(19)
Ge(1) C(1) C(6) C(16) -17.3(3)
C(2) C(1) C(6) C(5) -6.5(3)
C(2) C(1) C(6) C(16) 166.3(2)
C(6) C(1) C(2) C(3) 6.9(3)
C(6) C(1) C(2) C(7) -166.9(2)
C(1) C(2) C(3) C(4) -2.8(3)
C(1) C(2) C(7) Ru(1) -13.2(3)
C(1) C(2) C(7) C(8) -106.9(3)
C(1) C(2) C(7) C(12) 78.2(3)
C(3) C(2) C(7) Ru(1) 172.70(18)
C(3) C(2) C(7) C(8) 79.0(3)
C(3) C(2) C(7) C(12) -95.9(3)
C(7) C(2) C(3) C(4) 171.5(2)
C(2) C(3) C(4) C(5) -2.0(3)
C(3) C(4) C(5) C(6) 2.4(3)
C(4) C(5) C(6) C(1) 2.0(3)
C(4) C(5) C(6) C(16) -171.3(2)
C(1) C(6) C(16) C(17) -76.8(3)
C(1) C(6) C(16) C(21) 109.4(3)
C(5) C(6) C(16) C(17) 96.4(3)
C(5) C(6) C(16) C(21) -77.5(3)
Ru(1) C(7) C(8) C(9) 52.8(2)
Ru(1) C(7) C(8) C(13) -126.3(3)
Ru(1) C(7) C(12) C(11) -51.8(2)
Ru(1) C(7) C(12) C(15) 126.9(3)
C(2) C(7) C(8) Ru(1) 124.7(2)
C(2) C(7) C(8) C(9) 177.5(2)
C(2) C(7) C(8) C(13) -1.7(4)
C(2) C(7) C(12) Ru(1) -124.3(2)
C(2) C(7) C(12) C(11) -176.0(2)
C(2) C(7) C(12) C(15) 2.6(4)
C(8) C(7) C(12) Ru(1) 60.6(2)
C(8) C(7) C(12) C(11) 8.9(4)
C(8) C(7) C(12) C(15) -172.5(2)
C(12) C(7) C(8) Ru(1) -60.3(2)
C(12) C(7) C(8) C(9) -7.5(4)
C(12) C(7) C(8) C(13) 173.3(2)
Ru(1) C(8) C(9) C(10) 51.6(3)
C(7) C(8) C(9) Ru(1) -51.5(2)
C(7) C(8) C(9) C(10) 0.2(4)
C(13) C(8) C(9) Ru(1) 127.7(2)
C(13) C(8) C(9) C(10) 179.3(3)
Ru(1) C(9) C(10) C(11) 58.3(2)
Ru(1) C(9) C(10) C(14) -129.6(3)
C(8) C(9) C(10) Ru(1) -52.4(3)
C(8) C(9) C(10) C(11) 5.9(5)
C(8) C(9) C(10) C(14) 178.0(3)
Ru(1) C(10) C(11) C(12) 54.1(2)
C(9) C(10) C(11) Ru(1) -58.7(2)
C(9) C(10) C(11) C(12) -4.5(5)
C(14) C(10) C(11) Ru(1) 129.4(3)
C(14) C(10) C(11) C(12) -176.5(3)
Ru(1) C(11) C(12) C(7) 51.0(2)
Ru(1) C(11) C(12) C(15) -127.7(2)
C(10) C(11) C(12) Ru(1) -53.8(2)
C(10) C(11) C(12) C(7) -2.9(5)
C(10) C(11) C(12) C(15) 178.4(3)
C(6) C(16) C(17) C(18) -177.5(2)
C(6) C(16) C(17) C(22) 3.0(4)
C(6) C(16) C(21) C(20) 178.3(2)
C(6) C(16) C(21) C(24) -3.0(4)
C(17) C(16) C(21) C(20) 4.5(4)
C(17) C(16) C(21) C(24) -176.8(2)
C(21) C(16) C(17) C(18) -3.5(4)
C(21) C(16) C(17) C(22) 177.0(2)
C(16) C(17) C(18) C(19) -0.1(3)
C(22) C(17) C(18) C(19) 179.4(2)
C(17) C(18) C(19) C(20) 2.5(4)
C(17) C(18) C(19) C(23) -174.2(3)
C(18) C(19) C(20) C(21) -1.5(4)
C(23) C(19) C(20) C(21) 175.3(3)
C(19) C(20) C(21) C(16) -2.0(4)
C(19) C(20) C(21) C(24) 179.2(2)
Ge(1) C(25) C(26) C(27) -177.1(2)
Ge(1) C(25) C(26) C(31) 7.9(3)
Ge(1) C(25) C(30) C(29) 177.4(2)
Ge(1) C(25) C(30) C(33) -4.4(4)
C(26) C(25) C(30) C(29) -3.3(4)
C(26) C(25) C(30) C(33) 174.9(2)
C(30) C(25) C(26) C(27) 3.6(4)
C(30) C(25) C(26) C(31) -171.4(2)
C(25) C(26) C(27) C(28) -0.9(4)
C(25) C(26) C(31) C(32) 91.4(3)
C(27) C(26) C(31) C(32) -83.8(3)
C(31) C(26) C(27) C(28) 174.5(2)
C(26) C(27) C(28) C(29) -2.2(5)
C(27) C(28) C(29) C(30) 2.5(5)
C(28) C(29) C(30) C(25) 0.2(4)
C(28) C(29) C(30) C(33) -178.2(3)
C(25) C(30) C(33) C(34) -105.0(3)
C(29) C(30) C(33) C(34) 73.3(4)
P(1) C(35) C(36) C(37) 177.9(2)
P(1) C(35) C(40) C(39) -178.1(2)
C(36) C(35) C(40) C(39) -0.5(5)
C(40) C(35) C(36) C(37) 0.4(4)
C(35) C(36) C(37) C(38) 0.1(4)
C(36) C(37) C(38) C(39) -0.5(5)
C(37) C(38) C(39) C(40) 0.4(5)
C(38) C(39) C(40) C(35) 0.1(4)
P(1) C(41) C(42) C(43) -179.9(3)
P(1) C(41) C(46) C(45) -180.0(3)
C(42) C(41) C(46) C(45) 1.5(6)
C(46) C(41) C(42) C(43) -1.3(6)
C(41) C(42) C(43) C(44) 0.0(6)
C(42) C(43) C(44) C(45) 1.1(7)
C(43) C(44) C(45) C(46) -1.0(7)
C(44) C(45) C(46) C(41) -0.3(6)
P(1) C(47) C(48) C(49) -175.4(3)
P(1) C(47) C(52) C(51) 177.1(3)
C(48) C(47) C(52) C(51) 0.5(5)
C(52) C(47) C(48) C(49) 0.9(5)
C(47) C(48) C(49) C(50) -1.8(6)
C(48) C(49) C(50) C(51) 1.3(7)
C(49) C(50) C(51) C(52) 0.1(5)
C(50) C(51) C(52) C(47) -1.0(6)
